data_7212734
loop_
_publ_author_name
'Liu, Dong'
'Li, Hong-Xi'
'Liu, Lei-Lei'
'Wang, He-Ming'
'Li, Ni-Ya'
'Ren, Zhi-Gang'
'Lang, Jian-Ping'

_publ_section_title
;
 How do substituent groups in the 5-position of 1,3-benzenedicarboxylate
 affect the construction of supramolecular frameworks?
;
_journal_issue 11
_journal_name_full CrystEngComm
_journal_page_first 3708
_journal_paper_doi 10.1039/c005322h
_journal_volume 12
_journal_year 2010
_chemical_formula_moiety 'C29 H20 N2 O6 Zn'
_chemical_formula_sum 'C29 H20 N2 O6 Zn'
_chemical_formula_weight 557.86
_chemical_name_systematic
;
?
;
_space_group_IT_number 14
_symmetry_cell_setting monoclinic
_symmetry_space_group_name_Hall '-P 2ybc'
_symmetry_space_group_name_H-M 'P 1 21/c 1'
_atom_sites_solution_hydrogens geom
_atom_sites_solution_primary direct
_atom_sites_solution_secondary difmap
_audit_creation_method SHELXL-97
_cell_angle_alpha 90.00
_cell_angle_beta 115.46(3)
_cell_angle_gamma 90.00
_cell_formula_units_Z 4
_cell_length_a 15.026(3)
_cell_length_b 14.484(3)
_cell_length_c 12.991(3)
_cell_measurement_reflns_used 6233
_cell_measurement_temperature 223(2)
_cell_measurement_theta_max 27.4855
_cell_measurement_theta_min 3.0029
_cell_volume 2552.7(11)
_computing_cell_refinement 'CrystalClear, Ver. 1.30 (Rigaku/MSC, 2001)'
_computing_data_collection 'CrystalClear, Ver. 1.30 (Rigaku/MSC, 2001)'
_computing_data_reduction 'CrystalStructure, Ver. 3.60 (Rigaku/MSC, 2004)'
_computing_molecular_graphics 'ORTEPII (Johnson, 1976)'
_computing_publication_material SHELXL97
_computing_structure_refinement 'SHELXL-97 (Sheldrick, 1997)'
_computing_structure_solution 'SHELXS-97 (Sheldrick, 1990)'
_diffrn_ambient_temperature 223(2)
_diffrn_measured_fraction_theta_full 0.993
_diffrn_measured_fraction_theta_max 0.993
_diffrn_measurement_device_type 'Rigaku MercuryCCD area detector'
_diffrn_measurement_method \w
_diffrn_radiation_monochromator graphite
_diffrn_radiation_source 'fine-focus sealed tube'
_diffrn_radiation_type MoK\a
_diffrn_radiation_wavelength 0.71073
_diffrn_reflns_av_R_equivalents 0.0350
_diffrn_reflns_av_sigmaI/netI 0.0578
_diffrn_reflns_limit_h_max 19
_diffrn_reflns_limit_h_min -13
_diffrn_reflns_limit_k_max 18
_diffrn_reflns_limit_k_min -15
_diffrn_reflns_limit_l_max 9
_diffrn_reflns_limit_l_min -16
_diffrn_reflns_number 13234
_diffrn_reflns_theta_full 27.48
_diffrn_reflns_theta_max 27.48
_diffrn_reflns_theta_min 3.00
_diffrn_standards_decay_% 0
_diffrn_standards_interval_count 0
_diffrn_standards_interval_time 0
_diffrn_standards_number 0
_exptl_absorpt_coefficient_mu 1.009
_exptl_absorpt_correction_T_max 0.8800
_exptl_absorpt_correction_T_min 0.7903
_exptl_absorpt_correction_type multi-scan
_exptl_absorpt_process_details 'Jacobson, R. (1998) Private communication to Rigaku Company, Tokyo, Japan.'
_exptl_crystal_colour Yellow
_exptl_crystal_density_diffrn 1.452
_exptl_crystal_density_method 'not measured'
_exptl_crystal_description Block
_exptl_crystal_F_000 1144
_exptl_crystal_size_max 0.40
_exptl_crystal_size_mid 0.20
_exptl_crystal_size_min 0.13
_refine_diff_density_max 0.394
_refine_diff_density_min -0.471
_refine_diff_density_rms 0.067
_refine_ls_extinction_method none
_refine_ls_goodness_of_fit_ref 1.123
_refine_ls_hydrogen_treatment constr
_refine_ls_matrix_type full
_refine_ls_number_parameters 343
_refine_ls_number_reflns 5833
_refine_ls_number_restraints 0
_refine_ls_restrained_S_all 1.123
_refine_ls_R_factor_all 0.0665
_refine_ls_R_factor_gt 0.0540
_refine_ls_shift/su_max 0.001
_refine_ls_shift/su_mean 0.000
_refine_ls_structure_factor_coef Fsqd
_refine_ls_weighting_details 'calc w=1/[\s^2^(Fo^2^)+(0.0401P)^2^+0.9320P] where P=(Fo^2^+2Fc^2^)/3'
_refine_ls_weighting_scheme calc
_refine_ls_wR_factor_gt 0.1073
_refine_ls_wR_factor_ref 0.1135
_reflns_number_gt 5035
_reflns_number_total 5833
_reflns_threshold_expression >2sigma(I)
_cod_data_source_file c005322h.txt
_cod_data_source_block 2
_cod_original_sg_symbol_H-M 'P 21/c'
_cod_database_code 7212734

loop_
_symmetry_equiv_pos_as_xyz
'x, y, z'
'-x, y+1/2, -z+1/2'
'-x, -y, -z'
'x, -y-1/2, z-1/2'

loop_
_atom_site_label
_atom_site_type_symbol
_atom_site_fract_x
_atom_site_fract_y
_atom_site_fract_z
_atom_site_U_iso_or_equiv
_atom_site_adp_type
_atom_site_occupancy
_atom_site_symmetry_multiplicity
_atom_site_calc_flag
_atom_site_refinement_flags
Zn1 Zn 0.40754(2) 0.55600(2) 0.45842(3) 0.02284(11) Uani 1 1 d .
C1 C 0.2129(2) 0.6457(2) 0.3215(3) 0.0400(8) Uani 1 1 d .
H1 H 0.2491 0.6813 0.2923 0.048 Uiso 1 1 calc R
C2 C 0.1122(2) 0.6578(3) 0.2757(3) 0.0453(9) Uani 1 1 d .
H2 H 0.0815 0.7018 0.2180 0.054 Uiso 1 1 calc R
C3 C 0.0563(2) 0.6045(2) 0.3153(3) 0.0393(8) Uani 1 1 d .
C4 C 0.1080(2) 0.5432(2) 0.4044(3) 0.0462(9) Uani 1 1 d .
H4 H 0.0740 0.5066 0.4356 0.055 Uiso 1 1 calc R
C5 C 0.2087(2) 0.5366(2) 0.4460(3) 0.0379(8) Uani 1 1 d .
H5 H 0.2421 0.4953 0.5063 0.046 Uiso 1 1 calc R
C6 C -0.0512(2) 0.6148(3) 0.2660(3) 0.0474(9) Uani 1 1 d .
H6 H -0.0789 0.6688 0.2243 0.057 Uiso 1 1 calc R
C7 C -0.1117(2) 0.5533(3) 0.2762(3) 0.0474(9) Uani 1 1 d .
H7 H -0.0828 0.4996 0.3177 0.057 Uiso 1 1 calc R
C8 C -0.2195(2) 0.5602(2) 0.2295(3) 0.0415(8) Uani 1 1 d .
C9 C -0.2725(2) 0.4848(3) 0.2400(4) 0.0501(10) Uani 1 1 d .
H9 H -0.2388 0.4305 0.2752 0.060 Uiso 1 1 calc R
C10 C -0.3739(2) 0.4884(3) 0.1992(4) 0.0484(10) Uani 1 1 d .
H10 H -0.4080 0.4368 0.2078 0.058 Uiso 1 1 calc R
C11 C -0.4258(2) 0.5669(2) 0.1459(3) 0.0346(7) Uani 1 1 d .
C12 C -0.3731(2) 0.6415(2) 0.1331(3) 0.0383(8) Uani 1 1 d .
H12 H -0.4070 0.6951 0.0960 0.046 Uiso 1 1 calc R
C13 C -0.2720(2) 0.6379(2) 0.1741(3) 0.0418(8) Uani 1 1 d .
H13 H -0.2380 0.6891 0.1643 0.050 Uiso 1 1 calc R
C14 C -0.5320(2) 0.5704(2) 0.1112(3) 0.0360(7) Uani 1 1 d .
H14 H -0.5637 0.5138 0.1078 0.043 Uiso 1 1 calc R
C15 C -0.5881(2) 0.6454(2) 0.0839(3) 0.0355(7) Uani 1 1 d .
H15 H -0.5583 0.7018 0.0812 0.043 Uiso 1 1 calc R
C16 C -0.6928(2) 0.6467(2) 0.0578(3) 0.0328(7) Uani 1 1 d .
C17 C -0.7530(2) 0.5692(2) 0.0233(3) 0.0444(9) Uani 1 1 d .
H17 H -0.7269 0.5120 0.0154 0.053 Uiso 1 1 calc R
C18 C -0.8510(2) 0.5767(2) 0.0008(4) 0.0494(10) Uani 1 1 d .
H18 H -0.8903 0.5233 -0.0217 0.059 Uiso 1 1 calc R
C19 C -0.8359(2) 0.7299(2) 0.0429(3) 0.0421(8) Uani 1 1 d .
H19 H -0.8642 0.7858 0.0507 0.051 Uiso 1 1 calc R
C20 C -0.7371(2) 0.7291(2) 0.0668(3) 0.0387(8) Uani 1 1 d .
H20 H -0.6998 0.7837 0.0889 0.046 Uiso 1 1 calc R
C21 C 0.61295(19) 0.71474(18) 0.3958(2) 0.0249(6) Uani 1 1 d .
C22 C 0.56270(19) 0.78115(18) 0.3151(2) 0.0245(6) Uani 1 1 d .
H22 H 0.4934 0.7821 0.2816 0.029 Uiso 1 1 calc R
C23 C 0.61408(19) 0.84671(18) 0.2832(2) 0.0251(6) Uani 1 1 d .
C24 C 0.7165(2) 0.84621(19) 0.3358(3) 0.0288(6) Uani 1 1 d .
H24 H 0.7515 0.8914 0.3163 0.035 Uiso 1 1 calc R
C25 C 0.76750(19) 0.7799(2) 0.4165(3) 0.0301(6) Uani 1 1 d .
C26 C 0.7152(2) 0.71336(19) 0.4456(3) 0.0293(6) Uani 1 1 d .
H26 H 0.7494 0.6674 0.4992 0.035 Uiso 1 1 calc R
C27 C 0.5562(2) 0.64332(19) 0.4267(2) 0.0268(6) Uani 1 1 d .
C28 C 0.56148(19) 0.91191(19) 0.1872(3) 0.0261(6) Uani 1 1 d .
C29 C 0.8780(2) 0.7771(2) 0.4711(3) 0.0366(7) Uani 1 1 d .
N1 N 0.26167(16) 0.58586(16) 0.4053(2) 0.0279(5) Uani 1 1 d .
N2 N -0.89303(18) 0.6556(2) 0.0094(3) 0.0429(7) Uani 1 1 d .
O1 O 0.46792(14) 0.66012(13) 0.40491(19) 0.0316(5) Uani 1 1 d .
O2 O 0.60236(15) 0.57096(13) 0.4736(2) 0.0359(5) Uani 1 1 d .
O3 O 0.60898(14) 0.98145(13) 0.18066(18) 0.0311(5) Uani 1 1 d .
O4 O 0.47425(13) 0.89174(13) 0.11873(17) 0.0295(4) Uani 1 1 d .
O5 O 0.91706(16) 0.84483(17) 0.4387(3) 0.0611(8) Uani 1 1 d .
H5A H 0.9780 0.8403 0.4705 0.092 Uiso 1 1 calc R
O6 O 0.92468(16) 0.71739(18) 0.5370(2) 0.0574(7) Uani 1 1 d .

loop_
_atom_site_aniso_label
_atom_site_aniso_U_11
_atom_site_aniso_U_22
_atom_site_aniso_U_33
_atom_site_aniso_U_23
_atom_site_aniso_U_13
_atom_site_aniso_U_12
Zn1 0.01903(16) 0.02165(18) 0.02679(19) -0.00116(14) 0.00885(13) -0.00130(12)
C1 0.0235(15) 0.057(2) 0.0403(19) 0.0166(17) 0.0144(14) 0.0059(14)
C2 0.0274(16) 0.061(2) 0.046(2) 0.0185(19) 0.0148(15) 0.0124(15)
C3 0.0234(15) 0.053(2) 0.0400(19) 0.0000(17) 0.0124(14) 0.0011(14)
C4 0.0302(17) 0.054(2) 0.056(2) 0.0084(19) 0.0207(17) -0.0020(15)
C5 0.0282(15) 0.0379(18) 0.048(2) 0.0101(16) 0.0165(15) 0.0044(13)
C6 0.0275(16) 0.065(2) 0.050(2) 0.005(2) 0.0164(16) 0.0064(16)
C7 0.0251(16) 0.061(2) 0.053(2) 0.0015(19) 0.0145(16) 0.0043(15)
C8 0.0206(15) 0.060(2) 0.045(2) 0.0004(18) 0.0152(14) 0.0035(14)
C9 0.0281(17) 0.051(2) 0.066(3) 0.017(2) 0.0162(17) 0.0101(15)
C10 0.0282(16) 0.049(2) 0.071(3) 0.011(2) 0.0236(18) -0.0009(14)
C11 0.0223(14) 0.0449(18) 0.0375(18) -0.0012(15) 0.0139(13) -0.0022(12)
C12 0.0270(15) 0.0440(19) 0.044(2) 0.0029(16) 0.0153(15) 0.0013(13)
C13 0.0297(16) 0.049(2) 0.050(2) 0.0009(18) 0.0206(16) -0.0025(14)
C14 0.0230(14) 0.0430(18) 0.0423(19) 0.0020(16) 0.0143(14) -0.0023(13)
C15 0.0234(15) 0.0436(19) 0.0388(18) -0.0012(15) 0.0125(14) -0.0047(13)
C16 0.0216(14) 0.0412(18) 0.0335(17) 0.0032(15) 0.0100(13) 0.0012(12)
C17 0.0246(16) 0.0432(19) 0.063(2) -0.0061(18) 0.0163(16) 0.0017(13)
C18 0.0265(16) 0.048(2) 0.072(3) -0.013(2) 0.0193(18) -0.0072(14)
C19 0.0327(17) 0.0406(18) 0.052(2) 0.0052(17) 0.0167(16) 0.0105(14)
C20 0.0332(16) 0.0378(17) 0.044(2) 0.0028(16) 0.0161(15) -0.0002(14)
C21 0.0241(13) 0.0240(14) 0.0251(14) 0.0008(12) 0.0091(12) -0.0036(11)
C22 0.0200(13) 0.0255(14) 0.0265(14) -0.0008(12) 0.0085(11) -0.0021(10)
C23 0.0251(14) 0.0237(14) 0.0262(14) 0.0039(12) 0.0110(12) 0.0002(11)
C24 0.0246(14) 0.0270(15) 0.0336(16) 0.0044(13) 0.0115(13) -0.0055(11)
C25 0.0201(13) 0.0320(16) 0.0338(17) 0.0015(14) 0.0072(12) -0.0027(11)
C26 0.0264(14) 0.0281(15) 0.0281(15) 0.0082(13) 0.0068(12) 0.0013(11)
C27 0.0288(14) 0.0232(14) 0.0268(15) -0.0012(12) 0.0104(12) -0.0056(11)
C28 0.0242(14) 0.0266(15) 0.0291(15) 0.0027(12) 0.0128(12) 0.0038(11)
C29 0.0245(15) 0.0398(18) 0.0404(19) 0.0038(16) 0.0090(14) -0.0032(13)
N1 0.0198(11) 0.0302(13) 0.0318(14) -0.0008(11) 0.0094(10) 0.0002(9)
N2 0.0253(13) 0.0525(18) 0.0479(18) 0.0007(15) 0.0128(13) 0.0052(12)
O1 0.0279(10) 0.0291(11) 0.0404(13) 0.0021(10) 0.0171(10) -0.0043(8)
O2 0.0291(11) 0.0295(11) 0.0425(14) 0.0132(10) 0.0092(10) -0.0042(8)
O3 0.0290(10) 0.0281(11) 0.0326(12) 0.0069(10) 0.0098(9) -0.0048(8)
O4 0.0235(10) 0.0326(11) 0.0279(11) 0.0070(9) 0.0067(9) -0.0002(8)
O5 0.0219(11) 0.0616(17) 0.091(2) 0.0308(16) 0.0155(13) -0.0035(11)
O6 0.0250(12) 0.0627(17) 0.0680(19) 0.0270(15) 0.0044(12) 0.0029(11)

loop_
_atom_type_symbol
_atom_type_description
_atom_type_scat_dispersion_real
_atom_type_scat_dispersion_imag
_atom_type_scat_source
C C 0.0033 0.0016 'International Tables Vol C Tables 4.2.6.8 and 6.1.1.4'
H H 0.0000 0.0000 'International Tables Vol C Tables 4.2.6.8 and 6.1.1.4'
N N 0.0061 0.0033 'International Tables Vol C Tables 4.2.6.8 and 6.1.1.4'
O O 0.0106 0.0060 'International Tables Vol C Tables 4.2.6.8 and 6.1.1.4'
Zn Zn 0.2839 1.4301 'International Tables Vol C Tables 4.2.6.8 and 6.1.1.4'

loop_
_geom_angle_atom_site_label_1
_geom_angle_atom_site_label_2
_geom_angle_atom_site_label_3
_geom_angle
_geom_angle_site_symmetry_1
_geom_angle_site_symmetry_3
O3 Zn1 O4 158.54(8) 2_645 4_576
O3 Zn1 O1 89.54(9) 2_645 .
O4 Zn1 O1 88.74(9) 4_576 .
O3 Zn1 N1 96.27(9) 2_645 .
O4 Zn1 N1 104.64(9) 4_576 .
O1 Zn1 N1 107.44(9) . .
O3 Zn1 O2 84.48(9) 2_645 3_666
O4 Zn1 O2 89.30(9) 4_576 3_666
O1 Zn1 O2 158.32(8) . 3_666
N1 Zn1 O2 93.93(9) . 3_666
O3 Zn1 Zn1 76.80(6) 2_645 3_666
O4 Zn1 Zn1 81.91(6) 4_576 3_666
O1 Zn1 Zn1 92.53(6) . 3_666
N1 Zn1 Zn1 158.94(7) . 3_666
O2 Zn1 Zn1 65.83(6) 3_666 3_666
N1 C1 C2 123.4(3) . .
N1 C1 H1 118.3 . .
C2 C1 H1 118.3 . .
C1 C2 C3 119.7(3) . .
C1 C2 H2 120.2 . .
C3 C2 H2 120.2 . .
C2 C3 C4 116.7(3) . .
C2 C3 C6 120.5(3) . .
C4 C3 C6 122.8(3) . .
C5 C4 C3 119.7(3) . .
C5 C4 H4 120.2 . .
C3 C4 H4 120.2 . .
N1 C5 C4 123.4(3) . .
N1 C5 H5 118.3 . .
C4 C5 H5 118.3 . .
C7 C6 C3 124.3(4) . .
C7 C6 H6 117.8 . .
C3 C6 H6 117.8 . .
C6 C7 C8 126.7(4) . .
C6 C7 H7 116.6 . .
C8 C7 H7 116.6 . .
C13 C8 C9 117.8(3) . .
C13 C8 C7 123.3(3) . .
C9 C8 C7 118.8(3) . .
C10 C9 C8 121.0(3) . .
C10 C9 H9 119.5 . .
C8 C9 H9 119.5 . .
C9 C10 C11 120.9(3) . .
C9 C10 H10 119.5 . .
C11 C10 H10 119.5 . .
C10 C11 C12 118.1(3) . .
C10 C11 C14 119.3(3) . .
C12 C11 C14 122.5(3) . .
C13 C12 C11 120.9(3) . .
C13 C12 H12 119.6 . .
C11 C12 H12 119.6 . .
C12 C13 C8 121.2(3) . .
C12 C13 H13 119.4 . .
C8 C13 H13 119.4 . .
C15 C14 C11 126.6(3) . .
C15 C14 H14 116.7 . .
C11 C14 H14 116.7 . .
C14 C15 C16 124.8(3) . .
C14 C15 H15 117.6 . .
C16 C15 H15 117.6 . .
C17 C16 C20 116.8(3) . .
C17 C16 C15 123.5(3) . .
C20 C16 C15 119.7(3) . .
C18 C17 C16 119.6(3) . .
C18 C17 H17 120.2 . .
C16 C17 H17 120.2 . .
N2 C18 C17 123.5(3) . .
N2 C18 H18 118.2 . .
C17 C18 H18 118.2 . .
N2 C19 C20 123.2(3) . .
N2 C19 H19 118.4 . .
C20 C19 H19 118.4 . .
C19 C20 C16 119.6(3) . .
C19 C20 H20 120.2 . .
C16 C20 H20 120.2 . .
C22 C21 C26 119.9(2) . .
C22 C21 C27 119.6(2) . .
C26 C21 C27 120.5(3) . .
C21 C22 C23 120.5(2) . .
C21 C22 H22 119.8 . .
C23 C22 H22 119.8 . .
C24 C23 C22 119.2(3) . .
C24 C23 C28 119.4(2) . .
C22 C23 C28 121.2(2) . .
C25 C24 C23 120.7(2) . .
C25 C24 H24 119.6 . .
C23 C24 H24 119.6 . .
C24 C25 C26 119.5(3) . .
C24 C25 C29 121.1(3) . .
C26 C25 C29 119.4(3) . .
C21 C26 C25 120.2(3) . .
C21 C26 H26 119.9 . .
C25 C26 H26 119.9 . .
O1 C27 O2 125.4(3) . .
O1 C27 C21 118.2(2) . .
O2 C27 C21 116.3(2) . .
O3 C28 O4 125.8(3) . .
O3 C28 C23 116.8(2) . .
O4 C28 C23 117.3(2) . .
O6 C29 O5 124.4(3) . .
O6 C29 C25 122.8(3) . .
O5 C29 C25 112.8(3) . .
C5 N1 C1 117.2(3) . .
C5 N1 Zn1 119.3(2) . .
C1 N1 Zn1 123.08(19) . .
C19 N2 C18 117.4(3) . .
C27 O1 Zn1 111.29(18) . .
C27 O2 Zn1 144.90(19) . 3_666
C28 O3 Zn1 129.1(2) . 2_655
C28 O4 Zn1 122.82(18) . 4_575
C29 O5 H5A 109.5 . .

loop_
_geom_bond_atom_site_label_1
_geom_bond_atom_site_label_2
_geom_bond_distance
_geom_bond_site_symmetry_2
Zn1 O3 2.026(2) 2_645
Zn1 O4 2.030(2) 4_576
Zn1 O1 2.0305(19) .
Zn1 N1 2.041(2) .
Zn1 O2 2.073(2) 3_666
Zn1 Zn1 2.9896(9) 3_666
C1 N1 1.337(4) .
C1 C2 1.378(4) .
C1 H1 0.9400 .
C2 C3 1.393(4) .
C2 H2 0.9400 .
C3 C4 1.400(5) .
C3 C6 1.467(4) .
C4 C5 1.375(4) .
C4 H4 0.9400 .
C5 N1 1.336(4) .
C5 H5 0.9400 .
C6 C7 1.319(5) .
C6 H6 0.9400 .
C7 C8 1.468(4) .
C7 H7 0.9400 .
C8 C13 1.385(5) .
C8 C9 1.392(5) .
C9 C10 1.382(4) .
C9 H9 0.9400 .
C10 C11 1.385(4) .
C10 H10 0.9400 .
C11 C12 1.391(4) .
C11 C14 1.461(4) .
C12 C13 1.379(4) .
C12 H12 0.9400 .
C13 H13 0.9400 .
C14 C15 1.326(4) .
C14 H14 0.9400 .
C15 C16 1.460(4) .
C15 H15 0.9400 .
C16 C17 1.388(4) .
C16 C20 1.396(4) .
C17 C18 1.377(4) .
C17 H17 0.9400 .
C18 N2 1.333(4) .
C18 H18 0.9400 .
C19 N2 1.328(4) .
C19 C20 1.380(4) .
C19 H19 0.9400 .
C20 H20 0.9400 .
C21 C22 1.383(4) .
C21 C26 1.388(4) .
C21 C27 1.501(4) .
C22 C23 1.395(4) .
C22 H22 0.9400 .
C23 C24 1.389(4) .
C23 C28 1.492(4) .
C24 C25 1.385(4) .
C24 H24 0.9400 .
C25 C26 1.394(4) .
C25 C29 1.500(4) .
C26 H26 0.9400 .
C27 O1 1.255(3) .
C27 O2 1.260(3) .
C28 O3 1.258(3) .
C28 O4 1.262(3) .
C29 O6 1.207(4) .
C29 O5 1.302(4) .
O2 Zn1 2.073(2) 3_666
O3 Zn1 2.026(2) 2_655
O4 Zn1 2.030(2) 4_575
O5 H5A 0.8300 .

loop_
_geom_hbond_atom_site_label_D
_geom_hbond_atom_site_label_H
_geom_hbond_atom_site_label_A
_geom_hbond_distance_DH
_geom_hbond_distance_HA
_geom_hbond_distance_DA
_geom_hbond_angle_DHA
_geom_hbond_site_symmetry_A
O5 H5A N2 0.83 1.78 2.595(3) 166.4 4_776
